data_7129613
loop_
_publ_author_name
'Hayakawa, Masahiro'
'Horike, Satoshi'
'Hijikata, Yuh'
'Yasui, Kosuke'
'Yamaguchi, Shigehiro'
'Fukazawa, Aiko'

_publ_section_title
;
 Late-Stage Modification of \p-Electron Systems Based on Asymmetric
 Oxidation of a Medium-Sized Sulfur-Containing Ring
;
_journal_name_full 'Chemical Communications'
_journal_paper_doi 10.1039/D1CC06996A
_journal_year 2022
_chemical_formula_sum 'C26 H22 S2'
_chemical_formula_weight 398.55
_chemical_name_common TN-Pyrene
_space_group_crystal_system triclinic
_space_group_IT_number 2
_space_group_name_Hall '-P 1'
_space_group_name_H-M_alt 'P -1'
_atom_sites_solution_hydrogens geom
_audit_creation_method SHELXL-2018/3
_audit_update_record
;
2021-12-12 deposited with the CCDC.	2022-01-25 downloaded from the CCDC.
;
_cell_angle_alpha 90.1743(18)
_cell_angle_beta 96.6412(16)
_cell_angle_gamma 110.7438(19)
_cell_formula_units_Z 2
_cell_length_a 7.59897(14)
_cell_length_b 9.8836(2)
_cell_length_c 14.0367(3)
_cell_measurement_reflns_used 12178
_cell_measurement_temperature 146(2)
_cell_measurement_theta_max 30.9310
_cell_measurement_theta_min 2.2560
_cell_volume 978.17(4)
_computing_cell_refinement 'CrysAlisPro 1.171.39.46 (Rigaku OD, 2018)'
_computing_data_collection 'CrystalClear-SM Expert 2.0 r15 (Rigaku, 2011)'
_computing_data_reduction 'CrysAlisPro 1.171.39.46 (Rigaku OD, 2018)'
_computing_structure_refinement 'SHELXL-2018/3 (Sheldrick, 2018)'
_computing_structure_solution 'SHELXT 2018/2 (Sheldrick, 2018)'
_diffrn_ambient_temperature 146(2)
_diffrn_measured_fraction_theta_full 0.958
_diffrn_measured_fraction_theta_max 0.961
_diffrn_measurement_device_type 'Rigaku Saturn70 (4x4 bin mode)'
_diffrn_measurement_method 'profile data from \w-scans'
_diffrn_radiation_type MoK\a
_diffrn_radiation_wavelength 0.71073
_diffrn_reflns_av_R_equivalents 0.0183
_diffrn_reflns_av_unetI/netI 0.0172
_diffrn_reflns_Laue_measured_fraction_full 0.958
_diffrn_reflns_Laue_measured_fraction_max 0.961
_diffrn_reflns_limit_h_max 9
_diffrn_reflns_limit_h_min -9
_diffrn_reflns_limit_k_max 12
_diffrn_reflns_limit_k_min -12
_diffrn_reflns_limit_l_max 18
_diffrn_reflns_limit_l_min -18
_diffrn_reflns_number 12135
_diffrn_reflns_point_group_measured_fraction_full 0.958
_diffrn_reflns_point_group_measured_fraction_max 0.961
_diffrn_reflns_theta_full 25.242
_diffrn_reflns_theta_max 27.499
_diffrn_reflns_theta_min 3.071
_diffrn_source 'Rotating Anode'
_exptl_absorpt_coefficient_mu 0.281
_exptl_absorpt_correction_T_max 1.00000
_exptl_absorpt_correction_T_min 0.93322
_exptl_absorpt_correction_type multi-scan
_exptl_absorpt_process_details
;
CrysAlisPro 1.171.39.46 (Rigaku Oxford Diffraction, 2018)
Empirical absorption correction using spherical harmonics,
 implemented in SCALE3 ABSPACK scaling algorithm.
;
_exptl_crystal_colour yellow
_exptl_crystal_density_diffrn 1.353
_exptl_crystal_description block
_exptl_crystal_F_000 420
_exptl_crystal_size_max 0.280
_exptl_crystal_size_mid 0.230
_exptl_crystal_size_min 0.080
_refine_diff_density_max 0.293
_refine_diff_density_min -0.203
_refine_diff_density_rms 0.040
_refine_ls_extinction_method none
_refine_ls_goodness_of_fit_ref 1.056
_refine_ls_hydrogen_treatment constr
_refine_ls_matrix_type full
_refine_ls_number_parameters 253
_refine_ls_number_reflns 4315
_refine_ls_number_restraints 0
_refine_ls_restrained_S_all 1.056
_refine_ls_R_factor_all 0.0331
_refine_ls_R_factor_gt 0.0318
_refine_ls_shift/su_max 0.001
_refine_ls_shift/su_mean 0.000
_refine_ls_structure_factor_coef Fsqd
_refine_ls_weighting_details 'w=1/[\s^2^(Fo^2^)+(0.0492P)^2^+0.2914P] where P=(Fo^2^+2Fc^2^)/3'
_refine_ls_weighting_scheme calc
_refine_ls_wR_factor_gt 0.0880
_refine_ls_wR_factor_ref 0.0891
_reflns_Friedel_coverage 0.000
_reflns_number_gt 4099
_reflns_number_total 4315
_reflns_threshold_expression 'I > 2\s(I)'
_cod_data_source_file d1cc06996a2.cif
_cod_data_source_block 7
_cod_database_code 7129613
_shelx_shelxl_version_number 2018/3
_shelx_space_group_comment
;
The symmetry employed for this shelxl refinement is uniquely defined
by the following loop, which should always be used as a source of
symmetry information in preference to the above space-group names.
They are only intended as comments.
;
_shelx_estimated_absorpt_t_min 0.925
_shelx_estimated_absorpt_t_max 0.978

loop_
_space_group_symop_operation_xyz
'x, y, z'
'-x, -y, -z'

loop_
_atom_site_label
_atom_site_type_symbol
_atom_site_fract_x
_atom_site_fract_y
_atom_site_fract_z
_atom_site_U_iso_or_equiv
_atom_site_adp_type
_atom_site_occupancy
_atom_site_site_symmetry_order
_atom_site_calc_flag
_atom_site_refinement_flags_posn
_atom_site_refinement_flags_adp
_atom_site_refinement_flags_occupancy
_atom_site_disorder_assembly
_atom_site_disorder_group
S1 S 0.44794(4) 0.74824(3) 0.15214(2) 0.02439(9) Uani 1 1 d . . . . .
C1 C 0.19479(17) 0.90611(12) -0.06591(8) 0.0280(2) Uani 1 1 d . . . . .
H1A H 0.279772 0.910851 -0.115199 0.034 Uiso 1 1 calc R U . . .
H1AB H 0.191870 1.004409 -0.055692 0.034 Uiso 1 1 calc R U . . .
C2 C 0.31263(15) 0.83866(11) 0.19347(8) 0.0233(2) Uani 1 1 d . . . . .
S3 S 0.48609(4) 0.71903(3) -0.05689(2) 0.03079(10) Uani 1 1 d . . . . .
C4 C -0.01938(17) 0.64695(14) -0.11957(9) 0.0328(3) Uani 1 1 d . . . . .
H4A H -0.154211 0.585515 -0.137388 0.039 Uiso 1 1 calc R U . . .
H4AB H 0.026122 0.612602 -0.058759 0.039 Uiso 1 1 calc R U . . .
C5 C 0.27367(15) 0.86040(11) 0.02635(8) 0.0239(2) Uani 1 1 d . . . . .
C6 C 0.30496(14) 0.97862(11) 0.34180(8) 0.0208(2) Uani 1 1 d . . . . .
C7 C 0.35347(16) 1.23529(12) 0.33927(8) 0.0252(2) Uani 1 1 d . . . . .
H7 H 0.385265 1.322642 0.306003 0.030 Uiso 1 1 calc R U . . .
C8 C 0.19274(17) 0.97341(14) 0.63162(8) 0.0292(2) Uani 1 1 d . . . . .
H8 H 0.166026 0.971298 0.696182 0.035 Uiso 1 1 calc R U . . .
C9 C 0.22329(17) 1.23124(14) 0.62455(9) 0.0302(2) Uani 1 1 d . . . . .
H9 H 0.195607 1.231204 0.688843 0.036 Uiso 1 1 calc R U . . .
C10 C 0.19624(16) 0.85299(13) 0.58850(8) 0.0280(2) Uani 1 1 d . . . . .
H10 H 0.172827 0.767529 0.623482 0.034 Uiso 1 1 calc R U . . .
C11 C 0.25796(18) 1.35616(14) 0.57405(9) 0.0323(3) Uani 1 1 d . . . . .
H11 H 0.253139 1.440902 0.603984 0.039 Uiso 1 1 calc R U . . .
C12 C 0.23461(16) 0.72518(12) 0.44485(8) 0.0263(2) Uani 1 1 d . . . . .
H12 H 0.214648 0.639555 0.479365 0.032 Uiso 1 1 calc R U . . .
C13 C 0.29955(17) 1.35922(12) 0.48053(9) 0.0285(2) Uani 1 1 d . . . . .
H13 H 0.323027 1.445890 0.446878 0.034 Uiso 1 1 calc R U . . .
C14 C 0.30727(15) 1.23577(11) 0.43523(8) 0.0231(2) Uani 1 1 d . . . . .
C15 C 0.23439(15) 0.85031(12) 0.49112(8) 0.0228(2) Uani 1 1 d . . . . .
C16 C 0.22866(15) 1.10499(13) 0.58175(8) 0.0248(2) Uani 1 1 d . . . . .
C17 C 0.26993(14) 1.10670(11) 0.48563(7) 0.0212(2) Uani 1 1 d . . . . .
C18 C 0.35301(16) 1.11379(12) 0.29483(8) 0.0240(2) Uani 1 1 d . . . . .
H18 H 0.385088 1.117669 0.231199 0.029 Uiso 1 1 calc R U . . .
C19 C 0.1859(2) 0.51406(15) -0.17989(10) 0.0432(3) Uani 1 1 d . . . . .
H19A H 0.260402 0.513372 -0.233141 0.052 Uiso 1 1 calc R U . . .
H19B H 0.083785 0.417815 -0.181546 0.052 Uiso 1 1 calc R U . . .
C20 C 0.27051(14) 0.97831(11) 0.43923(7) 0.0202(2) Uani 1 1 d . . . . .
C21 C -0.00572(17) 0.80215(14) -0.10298(9) 0.0328(3) Uani 1 1 d . . . . .
H21A H -0.092465 0.804414 -0.056031 0.039 Uiso 1 1 calc R U . . .
H21B H -0.049255 0.836942 -0.164090 0.039 Uiso 1 1 calc R U . . .
C22 C 0.22989(16) 0.89123(12) 0.11779(8) 0.0261(2) Uani 1 1 d . . . . .
H22 H 0.149456 0.944207 0.125779 0.031 Uiso 1 1 calc R U . . .
C23 C 0.29484(15) 0.84814(11) 0.29621(8) 0.0222(2) Uani 1 1 d . . . . .
C24 C 0.3154(2) 0.53508(14) -0.08524(9) 0.0371(3) Uani 1 1 d . . . . .
H24A H 0.386414 0.468416 -0.086816 0.044 Uiso 1 1 calc R U . . .
H24B H 0.235293 0.506617 -0.032583 0.044 Uiso 1 1 calc R U . . .
C25 C 0.26339(16) 0.72424(12) 0.34982(8) 0.0256(2) Uani 1 1 d . . . . .
H25 H 0.261894 0.637440 0.319875 0.031 Uiso 1 1 calc R U . . .
C26 C 0.0950(2) 0.62768(14) -0.19801(9) 0.0350(3) Uani 1 1 d . . . . .
H26A H 0.010179 0.601210 -0.259531 0.042 Uiso 1 1 calc R U . . .
H26B H 0.196171 0.721867 -0.205339 0.042 Uiso 1 1 calc R U . . .
C27 C 0.38995(15) 0.78104(12) 0.03358(8) 0.0237(2) Uani 1 1 d . . . . .

loop_
_atom_site_aniso_label
_atom_site_aniso_U_11
_atom_site_aniso_U_22
_atom_site_aniso_U_33
_atom_site_aniso_U_23
_atom_site_aniso_U_13
_atom_site_aniso_U_12
S1 0.02644(15) 0.02709(15) 0.02225(15) 0.00105(10) 0.00102(10) 0.01336(11)
C1 0.0317(6) 0.0254(5) 0.0254(5) 0.0020(4) -0.0016(4) 0.0100(4)
C2 0.0251(5) 0.0201(5) 0.0240(5) -0.0023(4) 0.0007(4) 0.0082(4)
S3 0.03002(16) 0.03966(18) 0.02637(16) 0.00340(12) 0.01005(11) 0.01488(13)
C4 0.0282(6) 0.0339(6) 0.0260(6) 0.0029(5) 0.0007(4) -0.0007(5)
C5 0.0246(5) 0.0210(5) 0.0235(5) -0.0010(4) -0.0017(4) 0.0064(4)
C6 0.0199(5) 0.0204(5) 0.0207(5) 0.0011(4) -0.0006(4) 0.0065(4)
C7 0.0286(5) 0.0200(5) 0.0247(5) 0.0029(4) -0.0001(4) 0.0067(4)
C8 0.0259(5) 0.0396(6) 0.0203(5) 0.0042(4) 0.0027(4) 0.0094(5)
C9 0.0266(5) 0.0387(6) 0.0246(5) -0.0067(5) 0.0011(4) 0.0113(5)
C10 0.0259(5) 0.0326(6) 0.0238(5) 0.0089(4) 0.0019(4) 0.0086(4)
C11 0.0320(6) 0.0312(6) 0.0334(6) -0.0104(5) -0.0007(5) 0.0127(5)
C12 0.0269(5) 0.0226(5) 0.0289(6) 0.0068(4) 0.0012(4) 0.0090(4)
C13 0.0286(5) 0.0230(5) 0.0319(6) -0.0036(4) -0.0011(4) 0.0084(4)
C14 0.0208(5) 0.0218(5) 0.0246(5) -0.0025(4) -0.0022(4) 0.0066(4)
C15 0.0195(5) 0.0251(5) 0.0223(5) 0.0040(4) -0.0003(4) 0.0071(4)
C16 0.0187(5) 0.0316(6) 0.0220(5) -0.0018(4) -0.0010(4) 0.0076(4)
C17 0.0168(4) 0.0235(5) 0.0212(5) -0.0011(4) -0.0017(4) 0.0057(4)
C18 0.0278(5) 0.0229(5) 0.0200(5) 0.0023(4) 0.0018(4) 0.0079(4)
C19 0.0631(9) 0.0359(7) 0.0272(6) -0.0070(5) 0.0068(6) 0.0133(6)
C20 0.0168(4) 0.0215(5) 0.0205(5) 0.0009(4) -0.0014(4) 0.0057(4)
C21 0.0274(6) 0.0429(7) 0.0266(6) 0.0034(5) -0.0021(4) 0.0126(5)
C22 0.0296(5) 0.0249(5) 0.0253(5) -0.0027(4) -0.0008(4) 0.0130(4)
C23 0.0219(5) 0.0221(5) 0.0219(5) -0.0001(4) -0.0002(4) 0.0080(4)
C24 0.0567(8) 0.0307(6) 0.0290(6) -0.0009(5) 0.0101(6) 0.0206(6)
C25 0.0277(5) 0.0203(5) 0.0289(6) 0.0004(4) 0.0002(4) 0.0096(4)
C26 0.0425(7) 0.0325(6) 0.0203(5) -0.0001(4) 0.0017(5) 0.0023(5)
C27 0.0234(5) 0.0246(5) 0.0213(5) 0.0005(4) 0.0013(4) 0.0070(4)

loop_
_atom_type_symbol
_atom_type_description
_atom_type_scat_dispersion_real
_atom_type_scat_dispersion_imag
_atom_type_scat_source
C C 0.0033 0.0016 'International Tables Vol C Tables 4.2.6.8 and 6.1.1.4'
H H 0.0000 0.0000 'International Tables Vol C Tables 4.2.6.8 and 6.1.1.4'
S S 0.1246 0.1234 'International Tables Vol C Tables 4.2.6.8 and 6.1.1.4'

loop_
_geom_angle_atom_site_label_1
_geom_angle_atom_site_label_2
_geom_angle_atom_site_label_3
_geom_angle
_geom_angle_site_symmetry_1
_geom_angle_site_symmetry_3
_geom_angle_publ_flag
C2 S1 C27 92.48(5) . . ?
C5 C1 C21 112.49(9) . . ?
C22 C2 C23 129.01(10) . . ?
C22 C2 S1 109.81(8) . . ?
C23 C2 S1 121.17(8) . . ?
C27 S3 C24 102.58(6) . . ?
C21 C4 C26 113.60(10) . . ?
C27 C5 C22 111.54(10) . . ?
C27 C5 C1 125.23(10) . . ?
C22 C5 C1 123.19(10) . . ?
C23 C6 C20 119.00(9) . . ?
C23 C6 C18 122.97(10) . . ?
C20 C6 C18 118.02(9) . . ?
C18 C7 C14 121.65(10) . . ?
C10 C8 C16 121.04(11) . . ?
C11 C9 C16 120.57(11) . . ?
C8 C10 C15 121.62(11) . . ?
C13 C11 C9 120.83(11) . . ?
C25 C12 C15 120.85(10) . . ?
C11 C13 C14 120.47(11) . . ?
C13 C14 C17 119.32(10) . . ?
C13 C14 C7 122.19(10) . . ?
C17 C14 C7 118.50(10) . . ?
C12 C15 C20 118.71(10) . . ?
C12 C15 C10 122.20(10) . . ?
C20 C15 C10 119.09(10) . . ?
C9 C16 C17 119.05(11) . . ?
C9 C16 C8 122.16(11) . . ?
C17 C16 C8 118.79(10) . . ?
C14 C17 C16 119.76(10) . . ?
C14 C17 C20 120.00(10) . . ?
C16 C17 C20 120.23(10) . . ?
C7 C18 C6 121.38(10) . . ?
C26 C19 C24 115.37(11) . . ?
C15 C20 C6 120.55(10) . . ?
C15 C20 C17 119.22(10) . . ?
C6 C20 C17 120.23(10) . . ?
C4 C21 C1 113.83(10) . . ?
C2 C22 C5 114.79(10) . . ?
C25 C23 C6 119.15(10) . . ?
C25 C23 C2 119.34(10) . . ?
C6 C23 C2 121.50(9) . . ?
C19 C24 S3 115.47(10) . . ?
C12 C25 C23 121.62(10) . . ?
C19 C26 C4 115.04(11) . . ?
C5 C27 S1 111.37(8) . . ?
C5 C27 S3 129.15(9) . . ?
S1 C27 S3 119.43(6) . . ?

loop_
_geom_bond_atom_site_label_1
_geom_bond_atom_site_label_2
_geom_bond_distance
_geom_bond_site_symmetry_2
_geom_bond_publ_flag
S1 C2 1.7258(11) . ?
S1 C27 1.7332(11) . ?
C1 C5 1.5020(15) . ?
C1 C21 1.5338(16) . ?
C2 C22 1.3690(16) . ?
C2 C23 1.4697(15) . ?
S3 C27 1.7462(11) . ?
S3 C24 1.8307(14) . ?
C4 C21 1.5158(19) . ?
C4 C26 1.5300(18) . ?
C5 C27 1.3700(15) . ?
C5 C22 1.4209(15) . ?
C6 C23 1.4114(14) . ?
C6 C20 1.4217(15) . ?
C6 C18 1.4382(14) . ?
C7 C18 1.3503(15) . ?
C7 C14 1.4311(15) . ?
C8 C10 1.3436(18) . ?
C8 C16 1.4332(17) . ?
C9 C11 1.3836(19) . ?
C9 C16 1.3988(16) . ?
C10 C15 1.4318(16) . ?
C11 C13 1.3833(18) . ?
C12 C25 1.3769(16) . ?
C12 C15 1.3958(16) . ?
C13 C14 1.3968(15) . ?
C14 C17 1.4157(15) . ?
C15 C20 1.4185(15) . ?
C16 C17 1.4189(15) . ?
C17 C20 1.4262(15) . ?
C19 C26 1.521(2) . ?
C19 C24 1.526(2) . ?
C23 C25 1.4011(15) . ?
